data_7110725
loop_
_publ_author_name
'Bonomo, Lucia'
'Solari, Euro'
'Toraman, G\"ulsen'
'Scopelliti, Rosario'
'Floriani, Carlo'
'Latronico, Mario'

_publ_section_title
;
 A cylindrical cavity with two different hydrogen-binding boundaries: the
 calix[4]arene skeleton screwed onto the meso-positions of the
 calix[4]pyrrole&#x2020;
;
_journal_issue 23
_journal_name_full 'Chemical Communications'
_journal_page_first 2413
_journal_paper_doi 10.1039/a907563a
_journal_year 1999
_chemical_formula_moiety 'C76 H64 N8 O8, 5(C3 H6 O)'
_chemical_formula_sum 'C91 H94 N8 O13'
_chemical_formula_weight 1507.74
_chemical_name_systematic
;
 ?
;
_space_group_IT_number 14
_symmetry_cell_setting monoclinic
_symmetry_space_group_name_Hall '-P 2ybc'
_symmetry_space_group_name_H-M 'P 1 21/c 1'
_atom_sites_solution_hydrogens geom
_atom_sites_solution_primary direct
_atom_sites_solution_secondary difmap
_audit_creation_method SHELXL-97
_cell_angle_alpha 90.00
_cell_angle_beta 94.400(12)
_cell_angle_gamma 90.00
_cell_formula_units_Z 4
_cell_length_a 11.3580(19)
_cell_length_b 19.927(3)
_cell_length_c 35.860(4)
_cell_measurement_reflns_used 2000
_cell_measurement_temperature 143(2)
_cell_measurement_theta_max 20.0
_cell_measurement_theta_min 5.0
_cell_volume 8092(2)
_computing_cell_refinement 'Kuma, CrysAlis, release 1.6.0'
_computing_data_collection 'Kuma, KM4CCD, release 1.5.9'
_computing_data_reduction 'Kuma, CrysAlis'
_computing_molecular_graphics 'Bruker, SHELXTL, release 5.1'
_computing_publication_material 'Bruker, SHELXTL'
_computing_structure_refinement 'SHELXL-97 (Sheldrick, 1997)'
_computing_structure_solution 'SHELXS-97 (Sheldrick, 1990)'
_diffrn_ambient_temperature 143(2)
_diffrn_measurement_device_type 'Kuma diffractometer equipped with CCD area detector'
_diffrn_measurement_method '2 runs (110 frames each) using omega scan, 1 run (300 frames) using phi scan'
_diffrn_radiation_monochromator graphite
_diffrn_radiation_source 'fine-focus sealed tube'
_diffrn_radiation_type MoK\a
_diffrn_radiation_wavelength 0.71073
_diffrn_reflns_av_R_equivalents 0.1889
_diffrn_reflns_av_sigmaI/netI 0.1348
_diffrn_reflns_limit_h_max 11
_diffrn_reflns_limit_h_min -11
_diffrn_reflns_limit_k_max 21
_diffrn_reflns_limit_k_min -21
_diffrn_reflns_limit_l_max 38
_diffrn_reflns_limit_l_min -38
_diffrn_reflns_number 37534
_diffrn_reflns_theta_max 22.46
_diffrn_reflns_theta_min 3.00
_exptl_absorpt_coefficient_mu 0.083
_exptl_absorpt_correction_type none
_exptl_crystal_colour colourless
_exptl_crystal_density_diffrn 1.238
_exptl_crystal_density_method 'not measured'
_exptl_crystal_description irregular
_exptl_crystal_F_000 3200
_exptl_crystal_size_max 0.17
_exptl_crystal_size_mid 0.13
_exptl_crystal_size_min 0.06
_refine_diff_density_max 0.460
_refine_diff_density_min -0.291
_refine_diff_density_rms 0.071
_refine_ls_extinction_method none
_refine_ls_goodness_of_fit_ref 1.052
_refine_ls_hydrogen_treatment mixed
_refine_ls_matrix_type full
_refine_ls_number_parameters 1009
_refine_ls_number_reflns 9923
_refine_ls_number_restraints 0
_refine_ls_restrained_S_all 1.052
_refine_ls_R_factor_all 0.2190
_refine_ls_R_factor_gt 0.1119
_refine_ls_shift/su_max 0.000
_refine_ls_shift/su_mean 0.000
_refine_ls_structure_factor_coef Fsqd
_refine_ls_weighting_details 'calc w=1/[\s^2^(Fo^2^)+(0.1122P)^2^+34.0475P] where P=(Fo^2^+2Fc^2^)/3'
_refine_ls_weighting_scheme calc
_refine_ls_wR_factor_gt 0.2542
_refine_ls_wR_factor_ref 0.3308
_reflns_number_gt 4534
_reflns_number_total 9923
_reflns_threshold_expression >2sigma(I)
_cod_data_source_file 907563asup1.cif
_cod_data_source_block 3
_cod_depositor_comments
;
The following automatic conversions were performed:

'_symmetry_cell_setting' value 'Monoclinic' changed to 'monoclinic'
according to /home/saulius/struct/CIF-dictionaries/cif_core.dic
dictionary named 'cif_core.dic' version 2.4.2 from 2011-04-26.

Automatic conversion script
Id: cif_fix_values 1891 2012-01-12 08:04:46Z andrius 
;
_cod_original_cell_volume 8093(2)
_cod_original_sg_symbol_H-M P2(1)/c
_cod_database_code 7110725

loop_
_symmetry_equiv_pos_as_xyz
'x, y, z'
'-x, y+1/2, -z+1/2'
'-x, -y, -z'
'x, -y-1/2, z-1/2'

loop_
_atom_site_label
_atom_site_type_symbol
_atom_site_fract_x
_atom_site_fract_y
_atom_site_fract_z
_atom_site_U_iso_or_equiv
_atom_site_adp_type
_atom_site_occupancy
_atom_site_symmetry_multiplicity
_atom_site_calc_flag
_atom_site_refinement_flags
N1 N -0.1968(6) 0.3232(4) 0.23169(19) 0.0457(19) Uani 1 1 d .
H1 H -0.2079 0.3332 0.2551 0.055 Uiso 1 1 calc R
C1 C -0.2863(8) 0.3054(4) 0.2049(2) 0.045(2) Uani 1 1 d .
C2 C -0.2333(9) 0.2922(5) 0.1732(3) 0.056(3) Uani 1 1 d .
H2 H -0.2720 0.2789 0.1500 0.068 Uiso 1 1 calc R
C3 C -0.1076(9) 0.3019(5) 0.1809(2) 0.054(3) Uani 1 1 d .
H3 H -0.0488 0.2947 0.1638 0.065 Uiso 1 1 calc R
C4 C -0.0887(8) 0.3232(4) 0.2169(3) 0.046(2) Uani 1 1 d .
C5 C 0.0250(8) 0.3387(5) 0.2402(2) 0.049(2) Uani 1 1 d .
N2 N -0.0310(6) 0.4370(4) 0.28177(19) 0.0455(19) Uani 1 1 d .
H2A H -0.0728 0.4122 0.2962 0.055 Uiso 1 1 calc R
C6 C 0.0265(8) 0.4137(5) 0.2515(2) 0.051(2) Uani 1 1 d .
C7 C 0.0793(8) 0.4675(5) 0.2368(2) 0.051(2) Uani 1 1 d .
H7 H 0.1250 0.4666 0.2157 0.061 Uiso 1 1 calc R
C8 C 0.0555(8) 0.5250(5) 0.2579(2) 0.053(3) Uani 1 1 d .
H8 H 0.0820 0.5692 0.2534 0.064 Uiso 1 1 calc R
C9 C -0.0123(7) 0.5058(4) 0.2858(2) 0.043(2) Uani 1 1 d .
C10 C -0.0609(8) 0.5450(5) 0.3184(2) 0.048(2) Uani 1 1 d .
N3 N -0.2692(7) 0.4990(4) 0.31584(19) 0.049(2) Uani 1 1 d .
H3A H -0.2467 0.4575 0.3211 0.058 Uiso 1 1 calc R
C11 C -0.1927(9) 0.5532(5) 0.3123(2) 0.049(2) Uani 1 1 d .
C12 C -0.2628(9) 0.6067(5) 0.3048(3) 0.056(3) Uani 1 1 d .
H12 H -0.2350 0.6511 0.3015 0.067 Uiso 1 1 calc R
C13 C -0.3836(9) 0.5882(5) 0.3025(2) 0.055(3) Uani 1 1 d .
H13 H -0.4497 0.6167 0.2970 0.066 Uiso 1 1 calc R
C14 C -0.3852(9) 0.5198(5) 0.3099(2) 0.047(2) Uani 1 1 d .
C15 C -0.4906(8) 0.4727(4) 0.3115(2) 0.044(2) Uani 1 1 d .
N4 N -0.4309(6) 0.3812(4) 0.26576(19) 0.0471(19) Uani 1 1 d .
H4 H -0.3684 0.3676 0.2798 0.057 Uiso 1 1 calc R
C16 C -0.5086(8) 0.4328(5) 0.2750(3) 0.047(2) Uani 1 1 d .
C17 C -0.5910(8) 0.4381(5) 0.2461(3) 0.050(2) Uani 1 1 d .
H17 H -0.6545 0.4692 0.2445 0.060 Uiso 1 1 calc R
C18 C -0.5682(9) 0.3897(5) 0.2184(3) 0.054(3) Uani 1 1 d .
H18 H -0.6136 0.3826 0.1954 0.064 Uiso 1 1 calc R
C19 C -0.4692(9) 0.3553(5) 0.2310(3) 0.050(2) Uani 1 1 d .
C20 C -0.4126(8) 0.2930(5) 0.2144(2) 0.048(2) Uani 1 1 d .
C21 C 0.1302(8) 0.3259(5) 0.2161(3) 0.059(3) Uani 1 1 d .
H21A H 0.1259 0.3570 0.1949 0.089 Uiso 1 1 calc R
H21B H 0.1268 0.2796 0.2068 0.089 Uiso 1 1 calc R
H21C H 0.2045 0.3329 0.2314 0.089 Uiso 1 1 calc R
C22 C -0.0051(8) 0.6175(4) 0.3182(3) 0.056(3) Uani 1 1 d .
H22A H 0.0812 0.6140 0.3209 0.085 Uiso 1 1 calc R
H22B H -0.0322 0.6436 0.3391 0.085 Uiso 1 1 calc R
H22C H -0.0296 0.6399 0.2946 0.085 Uiso 1 1 calc R
C23 C -0.6029(8) 0.5143(5) 0.3164(3) 0.060(3) Uani 1 1 d .
H23A H -0.6715 0.4844 0.3160 0.091 Uiso 1 1 calc R
H23B H -0.6143 0.5469 0.2960 0.091 Uiso 1 1 calc R
H23C H -0.5943 0.5382 0.3404 0.091 Uiso 1 1 calc R
C24 C -0.4872(8) 0.2723(5) 0.1775(2) 0.057(3) Uani 1 1 d .
H24A H -0.5676 0.2607 0.1833 0.085 Uiso 1 1 calc R
H24B H -0.4504 0.2335 0.1663 0.085 Uiso 1 1 calc R
H24C H -0.4900 0.3100 0.1598 0.085 Uiso 1 1 calc R
C25 C 0.0466(8) 0.2944(5) 0.2748(2) 0.047(2) Uani 1 1 d .
C26 C 0.1250(8) 0.3127(5) 0.3047(3) 0.052(2) Uani 1 1 d .
H26 H 0.1607 0.3559 0.3048 0.063 Uiso 1 1 calc R
C27 C 0.1524(8) 0.2694(5) 0.3346(3) 0.054(3) Uani 1 1 d .
H27 H 0.2075 0.2825 0.3546 0.065 Uiso 1 1 calc R
C28 C 0.0988(9) 0.2072(5) 0.3349(3) 0.051(3) Uani 1 1 d .
C29 C 0.0178(8) 0.1865(5) 0.3063(3) 0.052(2) Uani 1 1 d .
H29 H -0.0183 0.1435 0.3069 0.062 Uiso 1 1 calc R
C30 C -0.0090(8) 0.2303(5) 0.2768(3) 0.053(3) Uani 1 1 d .
H30 H -0.0659 0.2173 0.2573 0.064 Uiso 1 1 calc R
O1 O 0.1205(6) 0.1621(3) 0.36572(18) 0.0648(19) Uani 1 1 d .
C31 C 0.2360(11) 0.1499(5) 0.3767(3) 0.055(3) Uani 1 1 d .
O2 O 0.3193(6) 0.1732(4) 0.36156(19) 0.072(2) Uani 1 1 d .
N5 N 0.2436(7) 0.1097(4) 0.4074(2) 0.055(2) Uani 1 1 d .
H5 H 0.1783 0.0907 0.4139 0.067 Uiso 1 1 calc R
C32 C 0.3493(10) 0.0962(5) 0.4297(3) 0.062(3) Uani 1 1 d .
C33 C 0.4590(11) 0.1050(6) 0.4187(3) 0.077(3) Uani 1 1 d .
H33 H 0.4677 0.1200 0.3939 0.093 Uiso 1 1 calc R
C34 C 0.5593(11) 0.0930(7) 0.4420(4) 0.092(4) Uani 1 1 d .
H34 H 0.6346 0.0935 0.4321 0.111 Uiso 1 1 calc R
C35 C 0.5508(12) 0.0806(6) 0.4789(4) 0.091(4) Uani 1 1 d .
H35 H 0.6199 0.0751 0.4953 0.110 Uiso 1 1 calc R
C36 C 0.4393(13) 0.0760(6) 0.4926(4) 0.085(4) Uani 1 1 d .
H36 H 0.4325 0.0679 0.5185 0.102 Uiso 1 1 calc R
C37 C 0.3377(10) 0.0833(5) 0.4684(3) 0.072(3) Uani 1 1 d .
H37 H 0.2617 0.0796 0.4776 0.086 Uiso 1 1 calc R
C38 C -0.0188(8) 0.5123(4) 0.3564(2) 0.045(2) Uani 1 1 d .
C39 C 0.0889(8) 0.4803(5) 0.3616(3) 0.054(3) Uani 1 1 d .
H39 H 0.1354 0.4755 0.3409 0.065 Uiso 1 1 calc R
C40 C 0.1324(8) 0.4546(5) 0.3966(2) 0.049(2) Uani 1 1 d .
H40 H 0.2068 0.4328 0.3996 0.058 Uiso 1 1 calc R
C41 C 0.0626(9) 0.4623(5) 0.4265(3) 0.052(3) Uani 1 1 d .
C42 C -0.0451(9) 0.4949(5) 0.4224(2) 0.052(3) Uani 1 1 d .
H42 H -0.0905 0.5001 0.4433 0.063 Uiso 1 1 calc R
C43 C -0.0870(8) 0.5198(5) 0.3879(2) 0.049(2) Uani 1 1 d .
H43 H -0.1612 0.5420 0.3852 0.059 Uiso 1 1 calc R
O3 O 0.0918(6) 0.4323(3) 0.46251(17) 0.0538(17) Uani 1 1 d .
C44 C 0.2057(10) 0.4381(5) 0.4783(3) 0.054(3) Uani 1 1 d .
O4 O 0.2837(6) 0.4713(3) 0.46571(18) 0.0653(19) Uani 1 1 d .
N6 N 0.2118(7) 0.4035(4) 0.5112(2) 0.052(2) Uani 1 1 d .
H6 H 0.1465 0.3837 0.5172 0.063 Uiso 1 1 calc R
C45 C 0.3127(8) 0.3959(5) 0.5370(2) 0.046(2) Uani 1 1 d .
C46 C 0.4247(9) 0.4212(5) 0.5310(3) 0.062(3) Uani 1 1 d .
H46 H 0.4359 0.4471 0.5093 0.074 Uiso 1 1 calc R
C47 C 0.5184(10) 0.4087(6) 0.5566(3) 0.073(3) Uani 1 1 d .
H47 H 0.5946 0.4251 0.5522 0.088 Uiso 1 1 calc R
C48 C 0.5027(11) 0.3719(6) 0.5894(3) 0.069(3) Uani 1 1 d .
H48 H 0.5676 0.3632 0.6070 0.082 Uiso 1 1 calc R
C49 C 0.3914(10) 0.3485(5) 0.5953(3) 0.061(3) Uani 1 1 d .
H49 H 0.3794 0.3245 0.6176 0.074 Uiso 1 1 calc R
C50 C 0.2982(9) 0.3592(5) 0.5698(2) 0.055(3) Uani 1 1 d .
H50 H 0.2227 0.3417 0.5742 0.067 Uiso 1 1 calc R
C51 C -0.4748(8) 0.4266(5) 0.3466(3) 0.051(2) Uani 1 1 d .
C52 C -0.4239(8) 0.4507(5) 0.3801(3) 0.050(2) Uani 1 1 d .
H52 H -0.3888 0.4940 0.3809 0.060 Uiso 1 1 calc R
C53 C -0.4229(9) 0.4133(6) 0.4124(3) 0.065(3) Uani 1 1 d .
H53 H -0.3889 0.4314 0.4353 0.078 Uiso 1 1 calc R
C54 C -0.4715(9) 0.3492(6) 0.4117(3) 0.063(3) Uani 1 1 d .
C55 C -0.5225(9) 0.3236(5) 0.3788(3) 0.066(3) Uani 1 1 d .
H55 H -0.5552 0.2797 0.3781 0.079 Uiso 1 1 calc R
C56 C -0.5263(8) 0.3623(5) 0.3463(3) 0.061(3) Uani 1 1 d .
H56 H -0.5639 0.3451 0.3237 0.073 Uiso 1 1 calc R
O5 O -0.4822(7) 0.3134(4) 0.44536(19) 0.074(2) Uani 1 1 d .
C57 C -0.3851(11) 0.2813(5) 0.4606(3) 0.061(3) Uani 1 1 d .
O6 O -0.2935(6) 0.2758(4) 0.44501(18) 0.070(2) Uani 1 1 d .
N7 N -0.4088(7) 0.2570(4) 0.4940(2) 0.060(2) Uani 1 1 d .
H7A H -0.4781 0.2674 0.5018 0.072 Uiso 1 1 calc R
C58 C -0.3336(9) 0.2157(5) 0.5185(3) 0.058(3) Uani 1 1 d .
C59 C -0.2194(9) 0.1983(5) 0.5116(3) 0.057(3) Uani 1 1 d .
H59 H -0.1856 0.2153 0.4901 0.069 Uiso 1 1 calc R
C60 C -0.1546(11) 0.1565(6) 0.5358(3) 0.074(3) Uani 1 1 d .
H60 H -0.0760 0.1447 0.5311 0.088 Uiso 1 1 calc R
C61 C -0.2046(11) 0.1314(7) 0.5673(3) 0.087(4) Uani 1 1 d .
H61 H -0.1616 0.1006 0.5834 0.105 Uiso 1 1 calc R
C62 C -0.3169(11) 0.1513(7) 0.5753(3) 0.083(4) Uani 1 1 d .
H62 H -0.3483 0.1358 0.5975 0.099 Uiso 1 1 calc R
C63 C -0.3832(10) 0.1926(6) 0.5518(3) 0.072(3) Uani 1 1 d .
H63 H -0.4603 0.2057 0.5573 0.087 Uiso 1 1 calc R
C64 C -0.4164(8) 0.2341(5) 0.2426(2) 0.049(2) Uani 1 1 d .
C65 C -0.3324(8) 0.1828(4) 0.2438(2) 0.045(2) Uani 1 1 d .
H65 H -0.2705 0.1851 0.2274 0.054 Uiso 1 1 calc R
C66 C -0.3361(8) 0.1285(5) 0.2679(2) 0.050(2) Uani 1 1 d .
H66 H -0.2777 0.0944 0.2680 0.059 Uiso 1 1 calc R
C67 C -0.4256(8) 0.1249(5) 0.2917(3) 0.048(2) Uani 1 1 d .
C68 C -0.5142(8) 0.1733(5) 0.2902(2) 0.050(2) Uani 1 1 d .
H68 H -0.5776 0.1694 0.3059 0.060 Uiso 1 1 calc R
C69 C -0.5102(8) 0.2277(5) 0.2657(2) 0.050(2) Uani 1 1 d .
H69 H -0.5712 0.2604 0.2647 0.060 Uiso 1 1 calc R
O7 O -0.4384(6) 0.0729(3) 0.31754(17) 0.0559(17) Uani 1 1 d .
C70 C -0.3397(10) 0.0450(5) 0.3358(3) 0.052(3) Uani 1 1 d .
O8 O -0.2400(7) 0.0640(4) 0.33367(18) 0.069(2) Uani 1 1 d .
N8 N -0.3762(7) -0.0073(4) 0.3563(2) 0.056(2) Uani 1 1 d .
H8A H -0.4526 -0.0109 0.3584 0.067 Uiso 1 1 calc R
C71 C -0.3021(9) -0.0569(5) 0.3744(2) 0.053(3) Uani 1 1 d .
C72 C -0.1812(9) -0.0617(5) 0.3705(3) 0.057(3) Uani 1 1 d .
H72 H -0.1429 -0.0296 0.3561 0.068 Uiso 1 1 calc R
C73 C -0.1177(10) -0.1139(6) 0.3877(3) 0.068(3) Uani 1 1 d .
H73 H -0.0353 -0.1175 0.3852 0.081 Uiso 1 1 calc R
C74 C -0.1733(11) -0.1605(6) 0.4085(3) 0.072(3) Uani 1 1 d .
H74 H -0.1284 -0.1963 0.4198 0.087 Uiso 1 1 calc R
C75 C -0.2927(11) -0.1568(6) 0.4132(3) 0.082(4) Uani 1 1 d .
H75 H -0.3302 -0.1895 0.4275 0.099 Uiso 1 1 calc R
C76 C -0.3565(10) -0.1037(5) 0.3963(3) 0.067(3) Uani 1 1 d .
H76 H -0.4383 -0.0994 0.3997 0.080 Uiso 1 1 calc R
O9 O -0.2086(5) 0.3478(3) 0.31940(18) 0.0575(18) Uani 1 1 d .
C77 C -0.1961(8) 0.3104(4) 0.3470(3) 0.048(2) Uani 1 1 d .
C78 C -0.2612(9) 0.2444(5) 0.3472(3) 0.059(3) Uani 1 1 d .
H78A H -0.3251 0.2444 0.3272 0.088 Uiso 1 1 calc R
H78B H -0.2943 0.2382 0.3714 0.088 Uiso 1 1 calc R
H78C H -0.2063 0.2077 0.3430 0.088 Uiso 1 1 calc R
C79 C -0.1152(8) 0.3278(5) 0.3800(2) 0.056(3) Uani 1 1 d .
H79A H -0.0744 0.3700 0.3752 0.084 Uiso 1 1 calc R
H79B H -0.0569 0.2919 0.3847 0.084 Uiso 1 1 calc R
H79C H -0.1606 0.3332 0.4020 0.084 Uiso 1 1 calc R
O10 O 0.0496(7) 0.0432(5) 0.4409(2) 0.096(3) Uani 1 1 d .
C80 C -0.0558(11) 0.0540(5) 0.4414(3) 0.065(3) Uani 1 1 d .
C81 C -0.1142(10) 0.1110(6) 0.4191(3) 0.077(3) Uani 1 1 d .
H81A H -0.0536 0.1388 0.4087 0.116 Uiso 1 1 calc R
H81B H -0.1602 0.1384 0.4354 0.116 Uiso 1 1 calc R
H81C H -0.1668 0.0926 0.3986 0.116 Uiso 1 1 calc R
C82 C -0.1350(9) 0.0098(6) 0.4634(3) 0.070(3) Uani 1 1 d .
H82A H -0.0892 -0.0281 0.4742 0.105 Uiso 1 1 calc R
H82B H -0.2006 -0.0070 0.4467 0.105 Uiso 1 1 calc R
H82C H -0.1662 0.0362 0.4835 0.105 Uiso 1 1 calc R
O11 O 0.0196(7) 0.3296(4) 0.5445(2) 0.079(2) Uani 1 1 d .
C83 C -0.0844(11) 0.3470(6) 0.5466(3) 0.069(3) Uani 1 1 d .
C84 C -0.1526(10) 0.3805(6) 0.5150(3) 0.085(4) Uani 1 1 d .
H84A H -0.0990 0.3939 0.4962 0.128 Uiso 1 1 calc R
H84B H -0.1920 0.4203 0.5242 0.128 Uiso 1 1 calc R
H84C H -0.2120 0.3494 0.5037 0.128 Uiso 1 1 calc R
C85 C -0.1454(11) 0.3351(7) 0.5823(3) 0.093(4) Uani 1 1 d .
H85A H -0.0935 0.3089 0.5999 0.139 Uiso 1 1 calc R
H85B H -0.2192 0.3104 0.5764 0.139 Uiso 1 1 calc R
H85C H -0.1630 0.3783 0.5937 0.139 Uiso 1 1 calc R
O12 O -0.6706(7) 0.2440(4) 0.5028(2) 0.073(2) Uani 1 1 d .
C86 C -0.7606(11) 0.2450(5) 0.4803(3) 0.065(3) Uani 1 1 d .
C87 C -0.7595(11) 0.2825(5) 0.4446(3) 0.076(3) Uani 1 1 d .
H87A H -0.7038 0.3200 0.4477 0.115 Uiso 1 1 calc R
H87B H -0.8388 0.2998 0.4374 0.115 Uiso 1 1 calc R
H87C H -0.7352 0.2524 0.4249 0.115 Uiso 1 1 calc R
C88 C -0.8706(10) 0.2099(7) 0.4889(3) 0.095(4) Uani 1 1 d .
H88A H -0.8519 0.1758 0.5082 0.142 Uiso 1 1 calc R
H88B H -0.9060 0.1883 0.4662 0.142 Uiso 1 1 calc R
H88C H -0.9263 0.2424 0.4980 0.142 Uiso 1 1 calc R
O13 O -0.6332(6) -0.0297(4) 0.35273(19) 0.0653(19) Uani 1 1 d .
C89 C -0.7161(10) -0.0152(5) 0.3300(3) 0.053(3) Uani 1 1 d .
C90 C -0.6992(9) 0.0035(6) 0.2904(3) 0.072(3) Uani 1 1 d .
H90A H -0.6174 -0.0055 0.2851 0.108 Uiso 1 1 calc R
H90B H -0.7165 0.0513 0.2867 0.108 Uiso 1 1 calc R
H90C H -0.7527 -0.0232 0.2736 0.108 Uiso 1 1 calc R
C91 C -0.8418(9) -0.0162(6) 0.3409(3) 0.072(3) Uani 1 1 d .
H91A H -0.8420 -0.0183 0.3682 0.108 Uiso 1 1 calc R
H91B H -0.8827 -0.0556 0.3298 0.108 Uiso 1 1 calc R
H91C H -0.8825 0.0247 0.3317 0.108 Uiso 1 1 calc R

loop_
_atom_site_aniso_label
_atom_site_aniso_U_11
_atom_site_aniso_U_22
_atom_site_aniso_U_33
_atom_site_aniso_U_23
_atom_site_aniso_U_13
_atom_site_aniso_U_12
N1 0.052(5) 0.051(5) 0.035(4) 0.001(4) 0.006(4) 0.002(4)
C1 0.050(6) 0.040(6) 0.044(6) 0.003(4) 0.001(5) -0.002(5)
C2 0.067(8) 0.052(6) 0.050(6) -0.006(5) 0.000(5) -0.001(5)
C3 0.062(7) 0.063(7) 0.039(6) -0.001(5) 0.016(5) 0.005(5)
C4 0.042(6) 0.045(6) 0.052(6) 0.008(5) 0.010(5) -0.005(5)
C5 0.041(6) 0.055(6) 0.051(6) -0.004(5) 0.001(5) 0.005(5)
N2 0.037(4) 0.051(5) 0.049(5) 0.001(4) 0.009(4) -0.007(4)
C6 0.050(6) 0.059(7) 0.044(6) 0.005(5) 0.001(5) 0.009(5)
C7 0.054(6) 0.057(7) 0.043(6) 0.004(5) 0.012(5) 0.001(5)
C8 0.054(6) 0.054(6) 0.053(6) 0.012(5) 0.010(5) -0.016(5)
C9 0.041(6) 0.041(6) 0.048(6) 0.003(5) -0.004(4) -0.012(5)
C10 0.045(6) 0.049(6) 0.052(6) -0.005(5) 0.009(5) 0.004(5)
N3 0.053(5) 0.040(5) 0.052(5) 0.005(4) 0.000(4) 0.004(4)
C11 0.059(7) 0.043(6) 0.043(5) 0.007(5) 0.001(5) -0.012(6)
C12 0.062(7) 0.034(6) 0.071(7) 0.011(5) 0.002(5) 0.005(5)
C13 0.049(7) 0.063(7) 0.052(6) 0.006(5) -0.002(5) 0.005(5)
C14 0.056(7) 0.046(6) 0.039(5) -0.003(4) -0.001(5) 0.009(5)
C15 0.046(6) 0.042(5) 0.045(5) 0.006(4) 0.007(4) -0.002(5)
N4 0.036(5) 0.060(5) 0.044(5) 0.007(4) -0.003(4) -0.002(4)
C16 0.035(6) 0.051(6) 0.057(6) 0.030(5) 0.008(5) 0.012(5)
C17 0.043(6) 0.050(6) 0.058(6) 0.020(5) 0.000(5) 0.008(5)
C18 0.066(7) 0.038(6) 0.056(6) 0.007(5) 0.002(5) -0.005(5)
C19 0.059(7) 0.046(6) 0.045(6) 0.012(5) 0.000(5) -0.010(5)
C20 0.055(6) 0.046(6) 0.040(5) 0.007(4) -0.004(5) -0.005(5)
C21 0.065(7) 0.064(7) 0.051(6) 0.000(5) 0.014(5) 0.000(6)
C22 0.062(6) 0.031(5) 0.077(7) 0.005(5) 0.014(5) -0.002(5)
C23 0.052(6) 0.069(7) 0.061(6) -0.002(5) 0.008(5) 0.012(5)
C24 0.058(6) 0.059(6) 0.052(6) -0.012(5) -0.003(5) -0.018(5)
C25 0.053(6) 0.048(6) 0.043(6) -0.002(5) 0.013(5) 0.001(5)
C26 0.052(6) 0.047(6) 0.057(6) 0.003(5) 0.000(5) -0.002(5)
C27 0.053(6) 0.059(7) 0.047(6) -0.006(5) -0.011(5) -0.004(5)
C28 0.058(7) 0.052(6) 0.045(6) 0.013(5) 0.013(5) -0.006(5)
C29 0.058(7) 0.043(6) 0.055(6) 0.002(5) 0.004(5) -0.004(5)
C30 0.056(6) 0.054(6) 0.049(6) -0.003(5) -0.002(5) 0.009(5)
O1 0.052(5) 0.076(5) 0.065(5) 0.018(4) 0.000(4) -0.001(4)
C31 0.072(9) 0.046(6) 0.046(6) -0.002(5) 0.013(6) -0.005(6)
O2 0.065(5) 0.083(5) 0.068(5) 0.020(4) 0.012(4) 0.009(4)
N5 0.057(6) 0.062(5) 0.048(5) 0.016(4) 0.012(4) -0.010(4)
C32 0.054(8) 0.066(7) 0.065(7) 0.021(6) 0.004(6) -0.002(6)
C33 0.063(8) 0.093(9) 0.076(8) 0.025(7) 0.004(7) -0.001(7)
C34 0.060(9) 0.136(12) 0.080(9) 0.041(8) 0.003(7) 0.004(8)
C35 0.070(10) 0.080(9) 0.121(12) 0.019(8) -0.012(8) -0.003(7)
C36 0.110(11) 0.063(8) 0.080(9) -0.003(6) -0.014(9) 0.016(8)
C37 0.071(8) 0.075(8) 0.069(8) 0.021(6) 0.010(6) 0.016(6)
C38 0.051(6) 0.036(5) 0.049(6) 0.008(4) 0.002(5) 0.004(5)
C39 0.047(7) 0.055(6) 0.062(7) 0.005(5) 0.005(5) -0.009(5)
C40 0.038(6) 0.059(6) 0.049(6) 0.004(5) 0.002(5) -0.001(5)
C41 0.057(7) 0.042(6) 0.056(7) -0.002(5) -0.007(5) 0.002(5)
C42 0.061(7) 0.054(6) 0.041(6) 0.002(5) 0.006(5) 0.001(5)
C43 0.032(5) 0.060(6) 0.055(6) -0.008(5) 0.006(5) 0.007(5)
O3 0.051(4) 0.061(4) 0.050(4) 0.005(3) 0.003(3) -0.001(3)
C44 0.066(8) 0.049(6) 0.046(6) 0.002(5) 0.005(6) 0.006(6)
O4 0.073(5) 0.058(5) 0.065(5) 0.013(4) 0.004(4) -0.014(4)
N6 0.048(5) 0.057(5) 0.051(5) 0.006(4) -0.002(4) 0.000(4)
C45 0.049(7) 0.049(6) 0.041(6) -0.002(5) 0.012(5) 0.003(5)
C46 0.058(7) 0.070(7) 0.058(7) 0.000(6) 0.008(6) 0.003(6)
C47 0.068(8) 0.076(8) 0.073(8) 0.016(6) -0.009(6) 0.009(6)
C48 0.078(9) 0.078(8) 0.048(6) 0.001(6) -0.009(6) 0.020(7)
C49 0.056(7) 0.068(7) 0.058(7) 0.004(5) -0.008(6) -0.008(6)
C50 0.052(7) 0.072(7) 0.042(6) -0.007(5) 0.000(5) -0.007(5)
C51 0.055(6) 0.041(6) 0.057(6) 0.002(5) 0.008(5) -0.016(5)
C52 0.047(6) 0.051(6) 0.052(6) -0.001(5) 0.004(5) -0.014(5)
C53 0.076(8) 0.069(8) 0.052(6) 0.014(6) 0.013(6) 0.004(6)
C54 0.060(7) 0.083(9) 0.047(7) 0.028(6) 0.009(5) 0.002(6)
C55 0.072(8) 0.052(7) 0.075(8) 0.021(6) 0.014(6) -0.004(6)
C56 0.045(6) 0.075(8) 0.064(7) 0.008(6) 0.008(5) 0.005(6)
O5 0.077(5) 0.091(6) 0.057(4) 0.028(4) 0.018(4) 0.009(5)
C57 0.062(8) 0.068(7) 0.057(7) 0.011(6) 0.021(6) -0.010(6)
O6 0.069(5) 0.091(6) 0.052(4) 0.020(4) 0.014(4) -0.006(4)
N7 0.066(6) 0.064(6) 0.052(5) 0.014(4) 0.021(4) 0.001(5)
C58 0.062(7) 0.058(7) 0.055(6) 0.003(5) 0.006(6) 0.003(6)
C59 0.062(7) 0.062(7) 0.048(6) 0.006(5) 0.001(5) -0.004(6)
C60 0.076(8) 0.074(8) 0.069(7) 0.011(7) -0.004(7) -0.005(7)
C61 0.064(9) 0.117(11) 0.079(9) 0.037(8) -0.002(7) -0.013(8)
C62 0.075(9) 0.121(11) 0.051(7) 0.033(7) -0.005(7) -0.026(8)
C63 0.072(8) 0.095(9) 0.051(7) 0.010(6) 0.003(6) -0.022(7)
C64 0.042(6) 0.051(6) 0.052(6) 0.002(5) -0.003(5) 0.003(5)
C65 0.043(6) 0.047(6) 0.048(5) -0.002(5) 0.016(4) -0.001(5)
C66 0.053(6) 0.043(6) 0.054(6) 0.005(5) 0.012(5) -0.006(5)
C67 0.046(6) 0.047(6) 0.053(6) 0.003(5) 0.009(5) 0.004(5)
C68 0.052(6) 0.048(6) 0.053(6) -0.002(5) 0.016(5) -0.011(5)
C69 0.045(6) 0.057(6) 0.048(6) -0.010(5) 0.007(5) -0.009(5)
O7 0.057(4) 0.049(4) 0.062(4) 0.010(3) 0.008(4) 0.001(4)
C70 0.055(8) 0.050(7) 0.053(6) 0.005(5) 0.012(6) -0.004(6)
O8 0.061(5) 0.074(5) 0.071(5) 0.021(4) 0.002(4) -0.015(4)
N8 0.050(5) 0.057(5) 0.061(5) 0.009(5) 0.012(4) 0.000(4)
C71 0.065(7) 0.050(6) 0.045(6) 0.003(5) 0.005(5) 0.001(6)
C72 0.066(8) 0.052(7) 0.053(6) 0.001(5) 0.008(5) -0.002(6)
C73 0.078(8) 0.065(8) 0.061(7) 0.000(6) 0.008(6) 0.016(7)
C74 0.089(10) 0.057(7) 0.068(7) -0.004(6) -0.004(7) 0.012(7)
C75 0.069(9) 0.072(9) 0.106(10) 0.030(7) 0.011(7) -0.003(7)
C76 0.067(7) 0.064(7) 0.069(7) 0.018(6) -0.003(6) -0.012(6)
O9 0.064(4) 0.054(4) 0.057(4) -0.002(4) 0.016(3) -0.001(3)
C77 0.060(7) 0.035(6) 0.051(6) 0.006(5) 0.019(5) 0.009(5)
C78 0.077(7) 0.045(6) 0.052(6) 0.010(5) -0.005(5) -0.002(6)
C79 0.062(7) 0.053(6) 0.052(6) 0.003(5) -0.007(5) -0.022(5)
O10 0.054(5) 0.131(8) 0.102(6) 0.042(5) 0.004(4) -0.008(5)
C80 0.058(8) 0.062(7) 0.075(8) -0.005(6) 0.010(6) -0.005(6)
C81 0.078(8) 0.081(9) 0.074(8) 0.014(7) 0.013(6) -0.002(7)
C82 0.064(7) 0.080(8) 0.064(7) 0.001(6) 0.001(6) -0.003(6)
O11 0.058(5) 0.090(6) 0.089(6) 0.003(4) 0.010(4) -0.006(4)
C83 0.060(8) 0.066(8) 0.081(8) -0.009(6) -0.004(7) -0.021(6)
C84 0.072(8) 0.076(8) 0.108(10) -0.006(8) 0.005(7) -0.008(7)
C85 0.089(9) 0.119(11) 0.073(8) -0.027(7) 0.026(7) -0.035(8)
O12 0.086(6) 0.079(5) 0.054(5) 0.000(4) 0.013(4) -0.003(4)
C86 0.078(9) 0.065(7) 0.053(7) -0.010(6) 0.003(6) 0.000(7)
C87 0.110(10) 0.061(7) 0.058(7) -0.003(6) 0.002(6) 0.007(7)
C88 0.070(8) 0.133(12) 0.084(9) -0.038(8) 0.021(7) -0.025(8)
O13 0.057(5) 0.081(5) 0.056(4) 0.011(4) -0.005(4) -0.001(4)
C89 0.070(8) 0.037(6) 0.053(6) 0.000(5) 0.008(6) -0.008(5)
C90 0.074(8) 0.081(8) 0.059(7) 0.008(6) 0.002(6) -0.001(6)
C91 0.064(8) 0.085(8) 0.066(7) -0.001(6) 0.006(6) -0.001(6)

loop_
_atom_type_symbol
_atom_type_description
_atom_type_scat_dispersion_real
_atom_type_scat_dispersion_imag
_atom_type_scat_source
C C 0.0033 0.0016 'International Tables Vol C Tables 4.2.6.8 and 6.1.1.4'
H H 0.0000 0.0000 'International Tables Vol C Tables 4.2.6.8 and 6.1.1.4'
N N 0.0061 0.0033 'International Tables Vol C Tables 4.2.6.8 and 6.1.1.4'
O O 0.0106 0.0060 'International Tables Vol C Tables 4.2.6.8 and 6.1.1.4'

loop_
_geom_angle_atom_site_label_1
_geom_angle_atom_site_label_2
_geom_angle_atom_site_label_3
_geom_angle
C4 N1 C1 111.2(7)
C2 C1 N1 106.3(8)
C2 C1 C20 130.2(9)
N1 C1 C20 122.7(7)
C1 C2 C3 108.2(8)
C4 C3 C2 107.6(8)
C3 C4 N1 106.6(8)
C3 C4 C5 130.8(8)
N1 C4 C5 122.3(8)
C4 C5 C25 114.0(8)
C4 C5 C21 108.6(7)
C25 C5 C21 105.9(7)
C4 C5 C6 109.5(7)
C25 C5 C6 110.3(7)
C21 C5 C6 108.2(8)
C6 N2 C9 109.5(7)
C7 C6 N2 106.8(8)
C7 C6 C5 131.0(9)
N2 C6 C5 122.1(8)
C6 C7 C8 108.9(8)
C9 C8 C7 108.0(8)
C8 C9 N2 106.8(8)
C8 C9 C10 132.1(8)
N2 C9 C10 121.1(7)
C11 C10 C9 110.7(7)
C11 C10 C38 114.2(7)
C9 C10 C38 110.5(7)
C11 C10 C22 107.2(8)
C9 C10 C22 107.0(7)
C38 C10 C22 106.9(7)
C14 N3 C11 110.3(8)
C12 C11 N3 105.5(8)
C12 C11 C10 133.0(9)
N3 C11 C10 121.4(8)
C11 C12 C13 111.2(9)
C14 C13 C12 105.7(9)
N3 C14 C13 107.3(8)
N3 C14 C15 123.5(8)
C13 C14 C15 129.3(9)
C14 C15 C16 109.9(7)
C14 C15 C23 109.4(7)
C16 C15 C23 108.7(7)
C14 C15 C51 110.5(7)
C16 C15 C51 112.6(7)
C23 C15 C51 105.6(7)
C19 N4 C16 108.8(8)
C17 C16 N4 106.6(8)
C17 C16 C15 131.1(9)
N4 C16 C15 122.3(8)
C16 C17 C18 109.4(9)
C19 C18 C17 107.5(9)
C18 C19 N4 107.7(9)
C18 C19 C20 129.6(9)
N4 C19 C20 122.3(8)
C1 C20 C19 112.6(7)
C1 C20 C64 110.1(7)
C19 C20 C64 109.0(7)
C1 C20 C24 108.1(7)
C19 C20 C24 108.8(8)
C64 C20 C24 108.1(7)
C26 C25 C30 117.1(8)
C26 C25 C5 121.9(8)
C30 C25 C5 120.9(8)
C25 C26 C27 121.5(9)
C28 C27 C26 119.4(9)
C27 C28 C29 121.9(9)
C27 C28 O1 121.4(9)
C29 C28 O1 116.7(8)
C30 C29 C28 118.1(9)
C29 C30 C25 121.9(9)
C31 O1 C28 116.2(7)
O2 C31 N5 125.7(10)
O2 C31 O1 124.4(9)
N5 C31 O1 109.9(9)
C31 N5 C32 124.6(9)
C33 C32 N5 124.9(9)
C33 C32 C37 117.7(10)
N5 C32 C37 116.5(9)
C32 C33 C34 122.7(11)
C35 C34 C33 120.2(12)
C34 C35 C36 119.3(12)
C35 C36 C37 120.2(12)
C36 C37 C32 119.3(11)
C39 C38 C43 118.1(8)
C39 C38 C10 121.5(8)
C43 C38 C10 120.1(8)
C38 C39 C40 122.4(9)
C41 C40 C39 117.7(9)
C42 C41 C40 121.5(9)
C42 C41 O3 115.6(8)
C40 C41 O3 122.8(9)
C43 C42 C41 120.3(9)
C42 C43 C38 120.0(9)
C44 O3 C41 118.7(7)
O4 C44 N6 127.3(10)
O4 C44 O3 125.3(9)
N6 C44 O3 107.4(9)
C44 N6 C45 126.8(8)
C46 C45 C50 118.7(9)
C46 C45 N6 124.1(8)
C50 C45 N6 117.2(8)
C47 C46 C45 120.0(10)
C46 C47 C48 120.7(11)
C49 C48 C47 118.8(10)
C50 C49 C48 121.1(10)
C49 C50 C45 120.6(9)
C52 C51 C56 118.1(9)
C52 C51 C15 120.9(8)
C56 C51 C15 120.5(8)
C53 C52 C51 121.4(9)
C52 C53 C54 120.2(10)
C55 C54 C53 119.8(9)
C55 C54 O5 119.2(10)
C53 C54 O5 120.5(10)
C54 C55 C56 119.8(10)
C55 C56 C51 120.7(10)
C57 O5 C54 117.5(8)
O6 C57 N7 127.8(11)
O6 C57 O5 123.6(9)
N7 C57 O5 108.6(9)
C57 N7 C58 127.1(9)
C59 C58 C63 120.1(10)
C59 C58 N7 123.9(9)
C63 C58 N7 116.1(9)
C60 C59 C58 120.3(10)
C59 C60 C61 119.7(11)
C62 C61 C60 120.2(11)
C63 C62 C61 121.2(11)
C62 C63 C58 118.4(11)
C65 C64 C69 117.5(9)
C65 C64 C20 121.3(8)
C69 C64 C20 120.9(8)
C66 C65 C64 122.4(8)
C67 C66 C65 119.1(9)
C66 C67 C68 120.3(9)
C66 C67 O7 124.5(8)
C68 C67 O7 115.2(8)
C67 C68 C69 120.2(8)
C68 C69 C64 120.3(9)
C70 O7 C67 119.5(7)
O8 C70 N8 127.2(10)
O8 C70 O7 125.5(9)
N8 C70 O7 107.3(9)
C70 N8 C71 125.9(9)
C76 C71 C72 119.6(10)
C76 C71 N8 116.7(9)
C72 C71 N8 123.7(9)
C73 C72 C71 119.4(10)
C74 C73 C72 120.3(11)
C73 C74 C75 121.8(11)
C74 C75 C76 118.0(11)
C71 C76 C75 121.0(11)
O9 C77 C79 121.4(8)
O9 C77 C78 120.1(9)
C79 C77 C78 118.4(8)
O10 C80 C81 121.1(10)
O10 C80 C82 121.8(10)
C81 C80 C82 117.1(10)
O11 C83 C84 121.6(11)
O11 C83 C85 120.4(11)
C84 C83 C85 117.9(11)
O12 C86 C88 121.2(10)
O12 C86 C87 120.2(10)
C88 C86 C87 118.6(11)
O13 C89 C90 122.7(9)
O13 C89 C91 121.1(9)
C90 C89 C91 116.2(9)

loop_
_geom_bond_atom_site_label_1
_geom_bond_atom_site_label_2
_geom_bond_distance
N1 C4 1.375(10)
N1 C1 1.390(10)
C1 C2 1.352(12)
C1 C20 1.519(12)
C2 C3 1.447(13)
C3 C4 1.360(12)
C4 C5 1.515(12)
C5 C25 1.527(12)
C5 C21 1.548(12)
C5 C6 1.549(13)
N2 C6 1.388(11)
N2 C9 1.393(11)
C6 C7 1.354(12)
C7 C8 1.411(13)
C8 C9 1.364(11)
C9 C10 1.543(12)
C10 C11 1.504(13)
C10 C38 1.552(12)
C10 C22 1.579(12)
N3 C14 1.383(11)
N3 C11 1.398(11)
C11 C12 1.346(12)
C12 C13 1.416(13)
C13 C14 1.390(13)
C14 C15 1.525(12)
C15 C16 1.530(12)
C15 C23 1.543(12)
C15 C51 1.558(12)
N4 C19 1.388(11)
N4 C16 1.412(11)
C16 C17 1.346(12)
C17 C18 1.421(12)
C18 C19 1.363(12)
C19 C20 1.539(13)
C20 C64 1.550(12)
C20 C24 1.572(11)
C25 C26 1.390(12)
C25 C30 1.429(13)
C26 C27 1.394(12)
C27 C28 1.380(13)
C28 C29 1.389(12)
C28 O1 1.430(10)
C29 C30 1.388(12)
O1 C31 1.362(12)
C31 O2 1.220(11)
C31 N5 1.358(11)
N5 C32 1.417(12)
C32 C33 1.348(14)
C32 C37 1.426(13)
C33 C34 1.379(14)
C34 C35 1.360(16)
C35 C36 1.396(17)
C36 C37 1.398(15)
C38 C39 1.379(12)
C38 C43 1.425(12)
C39 C40 1.407(12)
C40 C41 1.390(12)
C41 C42 1.382(12)
C41 O3 1.440(11)
C42 C43 1.382(12)
O3 C44 1.377(11)
C44 O4 1.220(11)
C44 N6 1.364(11)
N6 C45 1.422(11)
C45 C46 1.399(13)
C45 C50 1.406(12)
C46 C47 1.374(13)
C47 C48 1.408(14)
C48 C49 1.380(14)
C49 C50 1.362(12)
C51 C52 1.379(12)
C51 C56 1.409(13)
C52 C53 1.378(12)
C53 C54 1.392(14)
C54 C55 1.373(14)
C54 O5 1.416(11)
C55 C56 1.394(13)
O5 C57 1.353(12)
C57 O6 1.224(11)
C57 N7 1.339(12)
N7 C58 1.436(12)
C58 C59 1.382(13)
C58 C63 1.435(13)
C59 C60 1.376(13)
C60 C61 1.396(14)
C61 C62 1.385(15)
C62 C63 1.363(15)
C64 C65 1.397(12)
C64 C69 1.404(12)
C65 C66 1.388(12)
C66 C67 1.378(12)
C67 C68 1.393(12)
C67 O7 1.405(10)
C68 C69 1.397(12)
O7 C70 1.372(11)
C70 O8 1.202(11)
C70 N8 1.357(11)
N8 C71 1.423(12)
C71 C76 1.393(13)
C71 C72 1.394(13)
C72 C73 1.385(13)
C73 C74 1.372(14)
C74 C75 1.382(15)
C75 C76 1.396(14)
O9 C77 1.241(10)
C77 C79 1.483(12)
C77 C78 1.508(12)
O10 C80 1.218(12)
C80 C81 1.513(15)
C80 C82 1.521(14)
O11 C83 1.239(12)
C83 C84 1.482(15)
C83 C85 1.522(15)
O12 C86 1.253(11)
C86 C88 1.483(15)
C86 C87 1.486(14)
O13 C89 1.232(11)
C89 C90 1.493(13)
C89 C91 1.509(13)

loop_
_geom_hbond_atom_site_label_D
_geom_hbond_atom_site_label_H
_geom_hbond_atom_site_label_A
_geom_hbond_distance_DH
_geom_hbond_distance_HA
_geom_hbond_distance_DA
_geom_hbond_angle_DHA
N1 H1 O9 0.88 2.33 3.196(9) 170.0
N2 H2A O9 0.88 2.22 3.077(9) 165.5
N3 H3A O9 0.88 2.23 3.089(10) 165.2
N4 H4 O9 0.88 2.25 3.125(10) 171.6
N5 H5 O10 0.88 2.05 2.909(11) 166.2
N6 H6 O11 0.88 2.10 2.959(11) 164.4
N7 H7A O12 0.88 2.24 3.025(11) 148.7
N8 H8A O13 0.88 2.08 2.946(10) 167.9
